data_4338967
loop_
_publ_author_name
'Ma, Mengtao'
'Pullarkat, Sumod A.'
'Li, Yongxin'
'Leung, Pak-Hing'

_publ_section_title
;
 Novel stereochemistry, reactivity, and stability of an arsenic
 heterocycle in a metal-promoted asymmetric cycloaddition reaction.
;
_journal_issue 22
_journal_name_full 'Inorganic chemistry'
_journal_page_first 9488
_journal_page_last 9494
_journal_paper_doi 10.1021/ic701419j
_journal_volume 46
_journal_year 2007
_chemical_formula_sum 'C20 H21 Cl2 P Pd'
_chemical_formula_weight 469.64
_chemical_name_systematic
;

 ?

;
_space_group_IT_number 19
_symmetry_cell_setting orthorhombic
_symmetry_space_group_name_Hall 'P 2ac 2ab'
_symmetry_space_group_name_H-M 'P 21 21 21'
_atom_sites_solution_hydrogens geom
_atom_sites_solution_primary direct
_atom_sites_solution_secondary difmap
_audit_creation_method SHELXL-97
_cell_angle_alpha 90.00
_cell_angle_beta 90.00
_cell_angle_gamma 90.00
_cell_formula_units_Z 4
_cell_length_a 7.6291(3)
_cell_length_b 14.2545(5)
_cell_length_c 17.1460(6)
_cell_measurement_reflns_used 6873
_cell_measurement_temperature 298(2)
_cell_measurement_theta_max 30.49
_cell_measurement_theta_min 2.77
_cell_volume 1864.61(12)
_computing_cell_refinement 'Bruker SMART'
_computing_data_collection 'Bruker SMART'
_computing_data_reduction 'Bruker SAINT'
_computing_molecular_graphics 'Bruker SHELXTL'
_computing_publication_material 'Bruker SHELXTL'
_computing_structure_refinement 'SHELXL-97 (Sheldrick, 1997)'
_computing_structure_solution 'SHELXS-97 (Sheldrick, 1990)'
_diffrn_ambient_temperature 298(2)
_diffrn_measured_fraction_theta_full 0.993
_diffrn_measured_fraction_theta_max 0.993
_diffrn_measurement_device_type 'CCD area detector'
_diffrn_measurement_method 'phi and omega scans'
_diffrn_radiation_monochromator graphite
_diffrn_radiation_source 'fine-focus sealed tube'
_diffrn_radiation_type MoK\a
_diffrn_radiation_wavelength 0.71073
_diffrn_reflns_av_R_equivalents 0.0270
_diffrn_reflns_av_sigmaI/netI 0.0398
_diffrn_reflns_limit_h_max 10
_diffrn_reflns_limit_h_min -9
_diffrn_reflns_limit_k_max 20
_diffrn_reflns_limit_k_min -19
_diffrn_reflns_limit_l_max 15
_diffrn_reflns_limit_l_min -24
_diffrn_reflns_number 14414
_diffrn_reflns_theta_full 30.61
_diffrn_reflns_theta_max 30.61
_diffrn_reflns_theta_min 1.86
_exptl_absorpt_coefficient_mu 1.366
_exptl_absorpt_correction_T_max 0.8986
_exptl_absorpt_correction_T_min 0.7263
_exptl_absorpt_correction_type multi-scan
_exptl_crystal_colour yellow
_exptl_crystal_density_diffrn 1.673
_exptl_crystal_density_meas 0
_exptl_crystal_density_method 'not measured'
_exptl_crystal_description prism
_exptl_crystal_F_000 944
_exptl_crystal_size_max 0.25
_exptl_crystal_size_mid 0.08
_exptl_crystal_size_min 0.08
_refine_diff_density_max 0.458
_refine_diff_density_min -0.561
_refine_diff_density_rms 0.076
_refine_ls_abs_structure_details 'Flack H D (1983), Acta Cryst. A39, 876-881'
_refine_ls_abs_structure_Flack 0.00(2)
_refine_ls_extinction_method none
_refine_ls_goodness_of_fit_ref 1.054
_refine_ls_hydrogen_treatment constr
_refine_ls_matrix_type full
_refine_ls_number_parameters 219
_refine_ls_number_reflns 5190
_refine_ls_number_restraints 0
_refine_ls_restrained_S_all 1.054
_refine_ls_R_factor_all 0.0333
_refine_ls_R_factor_gt 0.0279
_refine_ls_shift/su_max 0.001
_refine_ls_shift/su_mean 0.000
_refine_ls_structure_factor_coef Fsqd
_refine_ls_weighting_details 'calc w=1/[\s^2^(Fo^2^)+(0.0189P)^2^+0.2441P] where P=(Fo^2^+2Fc^2^)/3'
_refine_ls_weighting_scheme calc
_refine_ls_wR_factor_gt 0.0511
_refine_ls_wR_factor_ref 0.0536
_reflns_number_gt 4719
_reflns_number_total 5190
_reflns_threshold_expression >2sigma(I)
_cod_data_source_file ic701419j1.cif
_cod_data_source_block leung71r
_cod_depositor_comments
;
The following automatic conversions were performed:

'_symmetry_cell_setting' value 'Orthorhombic' changed to
'orthorhombic' according to
/usr/data/users/saulius/automatic-downloads/retrospective/ACS/lib/dictionaries/cif_core.dic
dictionary named 'cif_core.dic' version 2.4.2 from 2011-04-26.

Automatic conversion script
Id: cif_fix_values 2281 2013-09-26 08:29:07Z andrius 
;
_cod_original_sg_symbol_H-M P2(1)2(1)2(1)
_cod_database_code 4338967

loop_
_symmetry_equiv_pos_as_xyz
'x, y, z'
'-x+1/2, -y, z+1/2'
'-x, y+1/2, -z+1/2'
'x+1/2, -y+1/2, -z'

loop_
_atom_site_label
_atom_site_type_symbol
_atom_site_fract_x
_atom_site_fract_y
_atom_site_fract_z
_atom_site_U_iso_or_equiv
_atom_site_adp_type
_atom_site_occupancy
_atom_site_symmetry_multiplicity
_atom_site_calc_flag
_atom_site_refinement_flags
Pd1 Pd 0.68625(2) -0.018318(12) 0.230695(10) 0.02315(5) Uani 1 1 d .
Cl1 Cl 0.38850(10) -0.04548(5) 0.21723(4) 0.04415(18) Uani 1 1 d .
Cl2 Cl 0.73098(11) -0.03919(5) 0.09501(3) 0.04130(18) Uani 1 1 d .
P1 P 0.64654(8) -0.02811(4) 0.35904(3) 0.02293(13) Uani 1 1 d .
C1 C 0.9657(3) -0.01975(17) 0.25985(14) 0.0288(5) Uani 1 1 d .
H1 H 1.0404 -0.0505 0.2210 0.035 Uiso 1 1 calc R
C2 C 0.9903(4) -0.05466(19) 0.34200(14) 0.0297(6) Uani 1 1 d .
H2A H 1.1113 -0.0461 0.3579 0.036 Uiso 1 1 calc R
H2B H 0.9629 -0.1210 0.3447 0.036 Uiso 1 1 calc R
C3 C 0.8701(3) -0.00014(15) 0.39583(13) 0.0269(5) Uani 1 1 d .
H3 H 0.8848 -0.0195 0.4503 0.032 Uiso 1 1 calc R
C4 C 0.8956(4) 0.10253(18) 0.38637(16) 0.0315(6) Uani 1 1 d .
H4 H 0.8902 0.1414 0.4299 0.038 Uiso 1 1 calc R
C5 C 0.9258(4) 0.13938(17) 0.31668(16) 0.0313(6) Uani 1 1 d .
C6 C 0.9441(4) 0.07678(17) 0.24861(15) 0.0303(6) Uani 1 1 d .
C7 C 0.9854(5) 0.1202(2) 0.17151(16) 0.0473(8) Uani 1 1 d .
H7A H 1.0947 0.1533 0.1749 0.071 Uiso 1 1 calc R
H7B H 0.8938 0.1632 0.1574 0.071 Uiso 1 1 calc R
H7C H 0.9943 0.0720 0.1326 0.071 Uiso 1 1 calc R
C8 C 0.9418(5) 0.24427(18) 0.3056(2) 0.0530(9) Uani 1 1 d .
H8A H 0.9407 0.2747 0.3555 0.080 Uiso 1 1 calc R
H8B H 0.8452 0.2665 0.2749 0.080 Uiso 1 1 calc R
H8C H 1.0498 0.2582 0.2793 0.080 Uiso 1 1 calc R
C9 C 0.6071(4) -0.14761(16) 0.39163(14) 0.0272(6) Uani 1 1 d .
C10 C 0.6580(4) -0.17482(18) 0.46621(15) 0.0384(7) Uani 1 1 d .
H10 H 0.7014 -0.1304 0.5010 0.046 Uiso 1 1 calc R
C11 C 0.6442(5) -0.26855(19) 0.48902(19) 0.0455(8) Uani 1 1 d .
H11 H 0.6784 -0.2865 0.5389 0.055 Uiso 1 1 calc R
C12 C 0.5810(5) -0.33348(19) 0.43838(19) 0.0456(8) Uani 1 1 d .
H12 H 0.5742 -0.3961 0.4534 0.055 Uiso 1 1 calc R
C13 C 0.5270(5) -0.30720(19) 0.36487(19) 0.0517(9) Uani 1 1 d .
H13 H 0.4800 -0.3517 0.3312 0.062 Uiso 1 1 calc R
C14 C 0.5424(5) -0.21523(18) 0.34111(17) 0.0407(7) Uani 1 1 d .
H14 H 0.5091 -0.1984 0.2908 0.049 Uiso 1 1 calc R
C15 C 0.4898(4) 0.05029(17) 0.40369(14) 0.0285(6) Uani 1 1 d .
C16 C 0.4727(4) 0.14039(19) 0.37329(18) 0.0414(7) Uani 1 1 d .
H16 H 0.5335 0.1575 0.3285 0.050 Uiso 1 1 calc R
C17 C 0.3641(5) 0.2045(2) 0.4106(2) 0.0524(9) Uani 1 1 d .
H17 H 0.3555 0.2653 0.3914 0.063 Uiso 1 1 calc R
C18 C 0.2709(5) 0.1798(2) 0.4741(2) 0.0533(9) Uani 1 1 d .
H18 H 0.1980 0.2236 0.4980 0.064 Uiso 1 1 calc R
C19 C 0.2825(5) 0.0913(3) 0.50380(18) 0.0518(9) Uani 1 1 d .
H19 H 0.2169 0.0747 0.5474 0.062 Uiso 1 1 calc R
C20 C 0.3928(4) 0.0257(2) 0.46883(14) 0.0369(6) Uani 1 1 d .
H20 H 0.4013 -0.0345 0.4892 0.044 Uiso 1 1 calc R

loop_
_atom_site_aniso_label
_atom_site_aniso_U_11
_atom_site_aniso_U_22
_atom_site_aniso_U_33
_atom_site_aniso_U_23
_atom_site_aniso_U_13
_atom_site_aniso_U_12
Pd1 0.02451(9) 0.02634(8) 0.01861(7) 0.00136(7) -0.00049(8) -0.00128(9)
Cl1 0.0270(3) 0.0614(4) 0.0441(4) 0.0080(3) -0.0083(3) -0.0083(3)
Cl2 0.0574(5) 0.0451(4) 0.0213(2) -0.0008(2) 0.0031(3) -0.0059(4)
P1 0.0252(3) 0.0242(3) 0.0193(2) 0.0008(2) 0.0012(3) -0.0015(3)
C1 0.0199(12) 0.0372(12) 0.0294(11) -0.0001(12) 0.0031(11) 0.0012(12)
C2 0.0250(14) 0.0332(13) 0.0309(12) 0.0016(11) -0.0031(13) 0.0019(12)
C3 0.0306(13) 0.0296(13) 0.0205(9) 0.0033(9) -0.0037(11) -0.0018(11)
C4 0.0301(15) 0.0332(14) 0.0313(13) -0.0076(11) -0.0044(14) -0.0072(13)
C5 0.0305(16) 0.0275(13) 0.0360(14) -0.0010(11) -0.0006(13) -0.0045(12)
C6 0.0222(14) 0.0380(14) 0.0308(14) 0.0056(10) 0.0003(12) -0.0067(11)
C7 0.049(2) 0.0574(18) 0.0353(15) 0.0106(13) 0.0058(16) -0.0177(18)
C8 0.069(2) 0.0329(15) 0.0575(19) 0.0060(14) 0.000(2) -0.0082(17)
C9 0.0294(14) 0.0246(12) 0.0275(12) 0.0005(9) 0.0036(13) -0.0010(11)
C10 0.050(2) 0.0323(13) 0.0334(13) 0.0028(10) 0.0006(16) -0.0091(14)
C11 0.053(2) 0.0384(15) 0.0453(16) 0.0157(13) 0.0001(17) -0.0010(16)
C12 0.049(2) 0.0261(14) 0.062(2) 0.0110(13) 0.0129(18) -0.0015(15)
C13 0.068(3) 0.0264(14) 0.061(2) -0.0100(14) -0.001(2) -0.0127(16)
C14 0.052(2) 0.0334(14) 0.0361(14) -0.0001(11) -0.0044(16) -0.0046(15)
C15 0.0263(14) 0.0323(12) 0.0270(11) -0.0069(10) -0.0037(12) 0.0006(12)
C16 0.0420(18) 0.0363(15) 0.0457(17) 0.0011(13) 0.0001(16) 0.0068(15)
C17 0.048(2) 0.0364(16) 0.072(2) -0.0106(15) -0.007(2) 0.0141(16)
C18 0.035(2) 0.060(2) 0.065(2) -0.0344(18) -0.0076(18) 0.0141(17)
C19 0.0393(19) 0.082(2) 0.0344(14) -0.0191(15) 0.0071(16) -0.0013(19)
C20 0.0337(14) 0.0485(15) 0.0285(11) -0.0053(12) 0.0025(12) 0.0020(15)

loop_
_atom_type_symbol
_atom_type_description
_atom_type_scat_dispersion_real
_atom_type_scat_dispersion_imag
_atom_type_scat_source
C C 0.0033 0.0016 'International Tables Vol C Tables 4.2.6.8 and 6.1.1.4'
H H 0.0000 0.0000 'International Tables Vol C Tables 4.2.6.8 and 6.1.1.4'
P P 0.1023 0.0942 'International Tables Vol C Tables 4.2.6.8 and 6.1.1.4'
Cl Cl 0.1484 0.1585 'International Tables Vol C Tables 4.2.6.8 and 6.1.1.4'
Pd Pd -0.9988 1.0072 'International Tables Vol C Tables 4.2.6.8 and 6.1.1.4'

loop_
_geom_angle_atom_site_label_1
_geom_angle_atom_site_label_2
_geom_angle_atom_site_label_3
_geom_angle
C1 Pd1 P1 84.62(6)
C1 Pd1 Cl1 167.46(6)
P1 Pd1 Cl1 87.39(3)
C1 Pd1 Cl2 94.74(7)
P1 Pd1 Cl2 169.18(2)
Cl1 Pd1 Cl2 91.29(3)
C1 Pd1 C6 35.02(9)
P1 Pd1 C6 91.17(6)
Cl1 Pd1 C6 155.22(6)
Cl2 Pd1 C6 94.49(6)
C15 P1 C9 109.86(12)
C15 P1 C3 109.28(11)
C9 P1 C3 104.38(12)
C15 P1 Pd1 118.05(8)
C9 P1 Pd1 112.66(8)
C3 P1 Pd1 101.35(8)
C6 C1 C2 117.9(2)
C6 C1 Pd1 81.07(17)
C2 C1 Pd1 109.76(17)
C1 C2 C3 108.9(2)
C4 C3 C2 111.1(2)
C4 C3 P1 107.08(18)
C2 C3 P1 103.78(16)
C5 C4 C3 120.8(2)
C4 C5 C6 119.3(2)
C4 C5 C8 121.3(3)
C6 C5 C8 119.4(2)
C1 C6 C5 119.8(2)
C1 C6 C7 120.3(2)
C5 C6 C7 118.0(2)
C1 C6 Pd1 63.92(15)
C5 C6 Pd1 111.34(18)
C7 C6 Pd1 107.01(18)
C14 C9 C10 118.7(2)
C14 C9 P1 121.21(19)
C10 C9 P1 119.83(19)
C9 C10 C11 120.2(3)
C12 C11 C10 120.0(3)
C11 C12 C13 120.4(3)
C14 C13 C12 120.2(3)
C13 C14 C9 120.5(3)
C20 C15 C16 119.0(3)
C20 C15 P1 122.6(2)
C16 C15 P1 118.3(2)
C17 C16 C15 119.3(3)
C18 C17 C16 121.0(3)
C17 C18 C19 120.6(3)
C18 C19 C20 120.0(3)
C15 C20 C19 120.0(3)

loop_
_geom_bond_atom_site_label_1
_geom_bond_atom_site_label_2
_geom_bond_distance
Pd1 C1 2.190(3)
Pd1 P1 2.2257(6)
Pd1 Cl1 2.3159(8)
Pd1 Cl2 2.3701(6)
Pd1 C6 2.409(3)
P1 C15 1.807(3)
P1 C9 1.818(2)
P1 C3 1.862(3)
C1 C6 1.399(4)
C1 C2 1.506(3)
C2 C3 1.515(3)
C3 C4 1.485(3)
C4 C5 1.326(4)
C5 C6 1.476(4)
C5 C8 1.512(4)
C6 C7 1.493(3)
C9 C14 1.387(4)
C9 C10 1.392(4)
C10 C11 1.396(4)
C11 C12 1.358(4)
C12 C13 1.378(4)
C13 C14 1.378(4)
C15 C20 1.385(4)
C15 C16 1.392(4)
C16 C17 1.390(4)
C17 C18 1.348(5)
C18 C19 1.363(5)
C19 C20 1.393(4)
